data_7156429
loop_
_publ_author_name
'Gupta, Vijay'
'Pandey, Satish K.'
'Singh, Ravi P.'

_publ_section_title
;
 Facile synthesis of triphenylenes and triphenylene/phenanthrene fused
 heteroaromatics.
;
_journal_issue 39
_journal_name_full 'Organic &amp; biomolecular chemistry'
_journal_page_first 7134
_journal_page_last 7138
_journal_paper_doi 10.1039/c8ob01930d
_journal_volume 16
_journal_year 2018
_chemical_formula_moiety '(C30 H25 F N2 O4)'
_chemical_formula_sum 'C30 H25 F N2 O4'
_chemical_formula_weight 496.52
_space_group_crystal_system monoclinic
_space_group_IT_number 14
_space_group_name_Hall '-P 2ybc'
_space_group_name_H-M_alt 'P 1 21/c 1'
_symmetry_space_group_name_Hall '-P 2ybc'
_symmetry_space_group_name_H-M 'P 1 21/c 1'
_atom_sites_solution_hydrogens geom
_audit_creation_date 2017-07-31
_audit_creation_method
;
Olex2 1.2
(compiled 2017.03.28 svn.r3405 for OlexSys, GUI svn.r5337)
;
_audit_update_record
;
2018-06-23 deposited with the CCDC.
2018-09-13 downloaded from the CCDC.
;
_cell_angle_alpha 90
_cell_angle_beta 104.819(6)
_cell_angle_gamma 90
_cell_formula_units_Z 4
_cell_length_a 11.551(3)
_cell_length_b 12.966(3)
_cell_length_c 15.938(4)
_cell_measurement_reflns_used 7567
_cell_measurement_temperature 100(2)
_cell_measurement_theta_max 28.353
_cell_measurement_theta_min 2.41
_cell_volume 2307.6(10)
_computing_cell_refinement 'SAINT v8.37A (Bruker, 2015)'
_computing_data_reduction 'SAINT v8.37A (Bruker, 2015)'
_computing_molecular_graphics 'Olex2 (Dolomanov et al., 2009)'
_computing_publication_material 'Olex2 (Dolomanov et al., 2009)'
_computing_structure_refinement 'ShelXL (Sheldrick, 2015)'
_diffrn_ambient_temperature 100.0
_diffrn_measured_fraction_theta_full 0.999
_diffrn_measured_fraction_theta_max 0.995
_diffrn_measurement_device_type 'Bruker APEX-II CCD'
_diffrn_measurement_method '\f and \w scans'
_diffrn_radiation_type MoK\a
_diffrn_radiation_wavelength 0.71073
_diffrn_reflns_av_R_equivalents 0.0301
_diffrn_reflns_av_unetI/netI 0.1192
_diffrn_reflns_Laue_measured_fraction_full 0.999
_diffrn_reflns_Laue_measured_fraction_max 0.995
_diffrn_reflns_limit_h_max 15
_diffrn_reflns_limit_h_min -15
_diffrn_reflns_limit_k_max 17
_diffrn_reflns_limit_k_min -17
_diffrn_reflns_limit_l_max 21
_diffrn_reflns_limit_l_min -21
_diffrn_reflns_number 38163
_diffrn_reflns_point_group_measured_fraction_full 0.999
_diffrn_reflns_point_group_measured_fraction_max 0.995
_diffrn_reflns_theta_full 25.242
_diffrn_reflns_theta_max 28.353
_diffrn_reflns_theta_min 2.053
_diffrn_standards_number 0
_exptl_absorpt_coefficient_mu 0.101
_exptl_absorpt_correction_T_max 0.989
_exptl_absorpt_correction_T_min 0.983
_exptl_absorpt_correction_type none
_exptl_crystal_colour red
_exptl_crystal_density_diffrn 1.429
_exptl_crystal_description block
_exptl_crystal_F_000 1040
_exptl_crystal_size_max 0.218
_exptl_crystal_size_mid 0.138
_exptl_crystal_size_min 0.110
_refine_diff_density_max 0.744
_refine_diff_density_min -0.540
_refine_diff_density_rms 0.110
_refine_ls_extinction_method none
_refine_ls_goodness_of_fit_ref 1.065
_refine_ls_hydrogen_treatment constr
_refine_ls_matrix_type full
_refine_ls_number_parameters 339
_refine_ls_number_reflns 5744
_refine_ls_number_restraints 0
_refine_ls_restrained_S_all 1.065
_refine_ls_R_factor_all 0.1613
_refine_ls_R_factor_gt 0.0953
_refine_ls_shift/su_max 0.000
_refine_ls_shift/su_mean 0.000
_refine_ls_structure_factor_coef Fsqd
_refine_ls_weighting_details 'w=1/[\s^2^(Fo^2^)+(0.1198P)^2^+3.1581P] where P=(Fo^2^+2Fc^2^)/3'
_refine_ls_weighting_scheme calc
_refine_ls_wR_factor_gt 0.2305
_refine_ls_wR_factor_ref 0.2775
_reflns_Friedel_coverage 0.000
_reflns_number_gt 3357
_reflns_number_total 5770
_reflns_threshold_expression 'I > 2\s(I)'
_cod_data_source_file c8ob01930d2.cif
_cod_data_source_block vj02_0m_a
_cod_depositor_comments 'Adding full bibliography for 7156429.cif.'
_cod_database_code 7156429
_shelxl_version_number 2013-4
_shelx_space_group_comment
;
The symmetry employed for this shelxl refinement is uniquely defined
by the following loop, which should always be used as a source of
symmetry information in preference to the above space-group names.
They are only intended as comments.
;
_olex2_refinement_description
;
1. Fixed Uiso
 At 1.2 times of:
  All C(H) groups
 At 1.5 times of:
  All C(H,H,H) groups
2.a Aromatic/amide H refined with riding coordinates:
 C00F(H00F), C00G(H00G), C00J(H00J), C00L(H00L), C00N(H00N), C00O(H00O),
 C00W(H00W), C00X(H00X), C010(H010), C011(H011)
2.b Idealised Me refined as rotating group:
 C00R(H00A,H00B,H00C), C00T(H00D,H00E,H00H), C00V(H00I,H00K,H00M), C00Y(H00P,
 H00Q,H00R), C00Z(H00S,H00T,H00U)
;
_olex2_submission_special_instructions 'No special instructions were received'

loop_
_space_group_symop_operation_xyz
'x, y, z'
'-x, y+1/2, -z+1/2'
'-x, -y, -z'
'x, -y-1/2, z-1/2'

loop_
_atom_site_label
_atom_site_type_symbol
_atom_site_fract_x
_atom_site_fract_y
_atom_site_fract_z
_atom_site_U_iso_or_equiv
_atom_site_adp_type
_atom_site_occupancy
_atom_site_site_symmetry_order
_atom_site_calc_flag
_atom_site_refinement_flags_posn
O001 O 0.4255(2) 0.66544(16) 0.39352(15) 0.0190(5) Uani 1 1 d .
F002 F 1.26210(19) 0.07551(18) 0.18410(16) 0.0348(6) Uani 1 1 d .
O003 O 0.2419(2) 0.61337(18) 0.44791(16) 0.0236(6) Uani 1 1 d .
O004 O 0.0862(2) 0.08109(17) 0.47396(16) 0.0229(6) Uani 1 1 d .
O005 O 0.2252(2) -0.06115(17) 0.44330(19) 0.0300(7) Uani 1 1 d .
N006 N 0.7660(2) 0.0876(2) 0.30821(18) 0.0180(6) Uani 1 1 d .
N007 N 0.8063(3) 0.2539(2) 0.2869(2) 0.0254(7) Uani 1 1 d .
C008 C 0.3484(3) 0.3533(2) 0.4088(2) 0.0130(6) Uani 1 1 d .
C009 C 0.4495(3) 0.3806(2) 0.3811(2) 0.0150(7) Uani 1 1 d .
C00A C 0.5275(3) 0.3004(2) 0.3607(2) 0.0154(7) Uani 1 1 d .
C00B C 0.3940(3) 0.1680(2) 0.4003(2) 0.0157(7) Uani 1 1 d .
C00C C 0.6771(3) 0.1449(2) 0.3292(2) 0.0172(7) Uani 1 1 d .
C00D C 0.3176(3) 0.2453(2) 0.4172(2) 0.0145(7) Uani 1 1 d .
C00E C 0.4051(3) 0.5623(2) 0.3965(2) 0.0162(7) Uani 1 1 d .
C00F C 0.2768(3) 0.4319(2) 0.4303(2) 0.0163(7) Uani 1 1 d .
H00F H 0.2073 0.4136 0.4485 0.020 Uiso 1 1 calc R
C00G C 0.4754(3) 0.4862(2) 0.3741(2) 0.0183(7) Uani 1 1 d .
H00G H 0.5426 0.5053 0.3535 0.022 Uiso 1 1 calc R
C00H C 0.3047(3) 0.5342(2) 0.4256(2) 0.0167(7) Uani 1 1 d .
C00I C 0.5009(3) 0.1944(2) 0.3722(2) 0.0161(7) Uani 1 1 d .
C00J C 0.2144(3) 0.2158(2) 0.4439(2) 0.0174(7) Uani 1 1 d .
H00J H 0.1638 0.2678 0.4569 0.021 Uiso 1 1 calc R
C00K C 0.1857(3) 0.1147(2) 0.4515(2) 0.0186(7) Uani 1 1 d .
C00L C 0.6285(3) 0.3255(2) 0.3308(2) 0.0204(7) Uani 1 1 d .
H00L H 0.6457 0.3955 0.3211 0.024 Uiso 1 1 calc R
C00M C 0.7029(3) 0.2478(2) 0.3155(2) 0.0183(7) Uani 1 1 d .
C00N C 0.3624(3) 0.0632(2) 0.4096(2) 0.0198(7) Uani 1 1 d .
H00N H 0.4127 0.0100 0.3980 0.024 Uiso 1 1 calc R
C00O C 0.5774(3) 0.1167(2) 0.3567(2) 0.0186(7) Uani 1 1 d .
H00O H 0.5610 0.0462 0.3649 0.022 Uiso 1 1 calc R
C00P C 0.9495(3) 0.1310(3) 0.2547(2) 0.0188(7) Uani 1 1 d .
C00Q C 0.2614(3) 0.0369(2) 0.4350(2) 0.0194(7) Uani 1 1 d .
C00R C 0.5316(3) 0.6982(3) 0.3698(2) 0.0196(7) Uani 1 1 d .
H00A H 0.5278 0.6755 0.3105 0.029 Uiso 1 1 calc GR
H00B H 0.6022 0.6678 0.4099 0.029 Uiso 1 1 calc GR
H00C H 0.5374 0.7736 0.3729 0.029 Uiso 1 1 calc GR
C00S C 0.8408(3) 0.1574(3) 0.2825(2) 0.0195(7) Uani 1 1 d .
C00T C 0.0085(3) 0.1570(3) 0.4931(2) 0.0218(8) Uani 1 1 d .
H00D H -0.0198 0.2021 0.4426 0.033 Uiso 1 1 calc GR
H00E H 0.0516 0.1982 0.5428 0.033 Uiso 1 1 calc GR
H00H H -0.0602 0.1233 0.5071 0.033 Uiso 1 1 calc GR
C00U C 1.1590(3) 0.0937(3) 0.2074(2) 0.0222(8) Uani 1 1 d .
C00V C 0.2953(4) -0.1426(3) 0.4209(3) 0.0291(9) Uani 1 1 d .
H00I H 0.2927 -0.1381 0.3591 0.044 Uiso 1 1 calc GR
H00K H 0.2628 -0.2093 0.4329 0.044 Uiso 1 1 calc GR
H00M H 0.3783 -0.1363 0.4555 0.044 Uiso 1 1 calc GR
C00W C 1.0186(4) 0.2113(3) 0.2371(3) 0.0295(9) Uani 1 1 d .
H00W H 0.9937 0.2804 0.2418 0.035 Uiso 1 1 calc R
C00X C 1.1231(4) 0.1926(3) 0.2130(3) 0.0295(9) Uani 1 1 d .
H00X H 1.1694 0.2483 0.2004 0.035 Uiso 1 1 calc R
C00Y C 0.1472(4) 0.5884(3) 0.4865(3) 0.0331(10) Uani 1 1 d .
H00P H 0.0821 0.5551 0.4433 0.050 Uiso 1 1 calc GR
H00Q H 0.1173 0.6516 0.5074 0.050 Uiso 1 1 calc GR
H00R H 0.1769 0.5413 0.5353 0.050 Uiso 1 1 calc GR
C00Z C 0.7747(4) -0.0241(3) 0.3179(3) 0.0345(10) Uani 1 1 d .
H00S H 0.7139 -0.0487 0.3461 0.052 Uiso 1 1 calc GR
H00T H 0.8545 -0.0426 0.3535 0.052 Uiso 1 1 calc GR
H00U H 0.7618 -0.0562 0.2605 0.052 Uiso 1 1 calc GR
C010 C 1.0938(4) 0.0118(3) 0.2219(4) 0.0521(14) Uani 1 1 d .
H010 H 1.1189 -0.0569 0.2157 0.062 Uiso 1 1 calc R
C011 C 0.9891(4) 0.0320(3) 0.2463(4) 0.0555(15) Uani 1 1 d .
H011 H 0.9428 -0.0244 0.2575 0.067 Uiso 1 1 calc R

loop_
_atom_site_aniso_label
_atom_site_aniso_U_11
_atom_site_aniso_U_22
_atom_site_aniso_U_33
_atom_site_aniso_U_23
_atom_site_aniso_U_13
_atom_site_aniso_U_12
O001 0.0213(13) 0.0089(10) 0.0304(13) 0.0009(9) 0.0132(10) 0.0024(9)
F002 0.0206(11) 0.0307(12) 0.0603(16) 0.0001(11) 0.0234(11) 0.0008(9)
O003 0.0275(14) 0.0126(11) 0.0378(15) -0.0005(10) 0.0213(12) 0.0033(9)
O004 0.0245(13) 0.0131(11) 0.0382(15) 0.0005(10) 0.0208(11) -0.0004(9)
O005 0.0366(16) 0.0056(11) 0.0570(18) 0.0005(11) 0.0288(14) -0.0022(10)
N006 0.0183(14) 0.0136(13) 0.0227(15) -0.0008(11) 0.0064(12) 0.0022(11)
N007 0.0157(15) 0.0175(15) 0.0440(19) -0.0011(13) 0.0096(13) -0.0007(11)
C008 0.0152(15) 0.0096(14) 0.0148(15) -0.0002(12) 0.0050(12) -0.0011(12)
C009 0.0138(16) 0.0122(14) 0.0185(16) 0.0028(12) 0.0029(13) 0.0005(12)
C00A 0.0117(16) 0.0117(14) 0.0221(17) -0.0024(13) 0.0031(13) -0.0005(12)
C00B 0.0189(17) 0.0080(14) 0.0208(17) 0.0016(12) 0.0058(13) -0.0023(12)
C00C 0.0147(16) 0.0142(15) 0.0231(17) -0.0017(13) 0.0055(13) 0.0017(12)
C00D 0.0147(16) 0.0100(14) 0.0174(16) -0.0003(12) 0.0018(13) 0.0014(12)
C00E 0.0198(16) 0.0105(14) 0.0176(16) -0.0010(12) 0.0033(13) -0.0019(12)
C00F 0.0150(16) 0.0125(15) 0.0230(17) -0.0002(12) 0.0077(13) 0.0006(12)
C00G 0.0168(16) 0.0152(15) 0.0249(18) -0.0020(13) 0.0090(14) -0.0017(12)
C00H 0.0174(16) 0.0131(15) 0.0202(17) -0.0036(13) 0.0061(13) 0.0040(12)
C00I 0.0135(16) 0.0135(15) 0.0223(17) -0.0002(13) 0.0061(13) 0.0003(12)
C00J 0.0182(16) 0.0111(15) 0.0244(17) -0.0015(13) 0.0083(13) -0.0006(12)
C00K 0.0184(17) 0.0155(15) 0.0251(18) 0.0014(13) 0.0111(14) -0.0031(13)
C00L 0.0167(17) 0.0085(14) 0.037(2) -0.0015(14) 0.0095(15) -0.0009(12)
C00M 0.0113(15) 0.0164(16) 0.0288(18) 0.0007(14) 0.0079(13) 0.0018(12)
C00N 0.0229(18) 0.0123(15) 0.0286(18) -0.0017(13) 0.0147(14) 0.0015(13)
C00O 0.0185(17) 0.0120(15) 0.0275(18) 0.0018(13) 0.0101(14) 0.0002(12)
C00P 0.0093(15) 0.0179(16) 0.0297(19) -0.0011(14) 0.0058(13) 0.0031(12)
C00Q 0.0244(18) 0.0090(15) 0.0293(19) 0.0009(13) 0.0151(15) -0.0015(13)
C00R 0.0201(18) 0.0164(15) 0.0251(18) 0.0002(14) 0.0109(14) -0.0011(13)
C00S 0.0134(16) 0.0194(17) 0.0250(18) 0.0001(14) 0.0038(14) 0.0010(13)
C00T 0.0231(18) 0.0144(15) 0.031(2) -0.0019(14) 0.0127(15) -0.0022(13)
C00U 0.0080(16) 0.0274(18) 0.032(2) -0.0014(15) 0.0071(14) 0.0039(13)
C00V 0.041(2) 0.0087(15) 0.047(2) 0.0001(15) 0.0283(19) -0.0002(15)
C00W 0.037(2) 0.0231(19) 0.037(2) 0.0033(16) 0.0243(18) 0.0050(16)
C00X 0.034(2) 0.0225(18) 0.040(2) 0.0026(17) 0.0232(18) -0.0057(16)
C00Y 0.037(2) 0.0187(17) 0.055(3) -0.0031(18) 0.034(2) 0.0031(16)
C00Z 0.042(2) 0.0151(18) 0.058(3) 0.0058(17) 0.033(2) 0.0094(16)
C010 0.032(3) 0.022(2) 0.116(5) 0.003(2) 0.044(3) 0.0024(17)
C011 0.032(2) 0.025(2) 0.127(5) 0.002(3) 0.050(3) -0.0017(18)

loop_
_atom_type_symbol
_atom_type_description
_atom_type_scat_dispersion_real
_atom_type_scat_dispersion_imag
_atom_type_scat_source
C C 0.0033 0.0016 'International Tables Vol C Tables 4.2.6.8 and 6.1.1.4'
H H 0.0000 0.0000 'International Tables Vol C Tables 4.2.6.8 and 6.1.1.4'
N N 0.0061 0.0033 'International Tables Vol C Tables 4.2.6.8 and 6.1.1.4'
O O 0.0106 0.0060 'International Tables Vol C Tables 4.2.6.8 and 6.1.1.4'
F F 0.0171 0.0103 'International Tables Vol C Tables 4.2.6.8 and 6.1.1.4'

loop_
_geom_angle_atom_site_label_1
_geom_angle_atom_site_label_2
_geom_angle_atom_site_label_3
_geom_angle
C00E O001 C00R 117.8(2)
C00H O003 C00Y 117.6(3)
C00K O004 C00T 117.3(3)
C00Q O005 C00V 117.4(3)
C00C N006 C00S 106.3(3)
C00C N006 C00Z 123.2(3)
C00S N006 C00Z 130.5(3)
C009 C008 C00D 121.0(3)
C009 C008 C00F 119.0(3)
C00F C008 C00D 120.1(3)
C008 C009 C00A 120.1(3)
C008 C009 C00G 118.8(3)
C00G C009 C00A 121.1(3)
C00I C00A C009 119.3(3)
C00L C00A C009 121.4(3)
C00L C00A C00I 119.3(3)
C00D C00B C00I 120.9(3)
C00D C00B C00N 118.0(3)
C00N C00B C00I 121.1(3)
N006 C00C C00M 106.0(3)
N006 C00C C00O 131.9(3)
C00O C00C C00M 122.1(3)
C00B C00D C008 119.2(3)
C00B C00D C00J 118.8(3)
C00J C00D C008 122.0(3)
O001 C00E C00G 125.1(3)
O001 C00E C00H 115.5(3)
C00G C00E C00H 119.4(3)
C008 C00F H00F 119.1
C00H C00F C008 121.7(3)
C00H C00F H00F 119.1
C009 C00G H00G 119.3
C00E C00G C009 121.5(3)
C00E C00G H00G 119.3
O003 C00H C00E 115.7(3)
O003 C00H C00F 124.7(3)
C00F C00H C00E 119.6(3)
C00A C00I C00B 119.4(3)
C00O C00I C00A 120.1(3)
C00O C00I C00B 120.5(3)
C00D C00J H00J 119.0
C00K C00J C00D 121.9(3)
C00K C00J H00J 119.0
O004 C00K C00J 124.9(3)
O004 C00K C00Q 115.3(3)
C00J C00K C00Q 119.8(3)
C00A C00L H00L 120.1
C00M C00L C00A 119.7(3)
C00M C00L H00L 120.1
N007 C00M C00C 110.0(3)
N007 C00M C00L 129.9(3)
C00L C00M C00C 120.0(3)
C00B C00N H00N 119.1
C00Q C00N C00B 121.9(3)
C00Q C00N H00N 119.1
C00C C00O C00I 118.7(3)
C00C C00O H00O 120.7
C00I C00O H00O 120.7
C00W C00P C00S 117.8(3)
C011 C00P C00S 125.0(3)
C011 C00P C00W 117.2(3)
O005 C00Q C00K 115.7(3)
O005 C00Q C00N 124.7(3)
C00N C00Q C00K 119.6(3)
O001 C00R H00A 109.5
O001 C00R H00B 109.5
O001 C00R H00C 109.5
H00A C00R H00B 109.5
H00A C00R H00C 109.5
H00B C00R H00C 109.5
N006 C00S C00P 125.6(3)
N007 C00S N006 112.6(3)
N007 C00S C00P 121.8(3)
O004 C00T H00D 109.5
O004 C00T H00E 109.5
O004 C00T H00H 109.5
H00D C00T H00E 109.5
H00D C00T H00H 109.5
H00E C00T H00H 109.5
F002 C00U C00X 119.1(3)
C010 C00U F002 118.5(3)
C010 C00U C00X 122.4(3)
O005 C00V H00I 109.5
O005 C00V H00K 109.5
O005 C00V H00M 109.5
H00I C00V H00K 109.5
H00I C00V H00M 109.5
H00K C00V H00M 109.5
C00P C00W H00W 119.5
C00X C00W C00P 121.1(3)
C00X C00W H00W 119.5
C00U C00X C00W 119.2(3)
C00U C00X H00X 120.4
C00W C00X H00X 120.4
O003 C00Y H00P 109.5
O003 C00Y H00Q 109.5
O003 C00Y H00R 109.5
H00P C00Y H00Q 109.5
H00P C00Y H00R 109.5
H00Q C00Y H00R 109.5
N006 C00Z H00S 109.5
N006 C00Z H00T 109.5
N006 C00Z H00U 109.5
H00S C00Z H00T 109.5
H00S C00Z H00U 109.5
H00T C00Z H00U 109.5
C00U C010 H010 121.2
C00U C010 C011 117.6(4)
C011 C010 H010 121.2
C00P C011 C010 122.5(4)
C00P C011 H011 118.8
C010 C011 H011 118.8

loop_
_geom_bond_atom_site_label_1
_geom_bond_atom_site_label_2
_geom_bond_distance
O001 C00E 1.361(4)
O001 C00R 1.436(4)
F002 C00U 1.356(4)
O003 C00H 1.356(4)
O003 C00Y 1.423(4)
O004 C00K 1.360(4)
O004 C00T 1.418(4)
O005 C00Q 1.355(4)
O005 C00V 1.430(4)
N006 C00C 1.377(4)
N006 C00S 1.384(4)
N006 C00Z 1.457(4)
N007 C00S 1.321(4)
C008 C009 1.397(4)
C008 C00D 1.458(4)
C008 C00F 1.409(4)
C009 C00A 1.465(4)
C009 C00G 1.412(4)
C00A C00I 1.431(4)
C00A C00L 1.407(4)
C00B C00D 1.407(4)
C00B C00I 1.458(4)
C00B C00N 1.424(4)
C00C C00M 1.396(4)
C00C C00O 1.382(4)
C00D C00J 1.417(4)
C00E C00G 1.381(4)
C00E C00H 1.403(4)
C00F H00F 0.9500
C00F C00H 1.371(4)
C00G H00G 0.9500
C00I C00O 1.402(4)
C00J H00J 0.9500
C00J C00K 1.365(4)
C00K C00Q 1.403(4)
C00L H00L 0.9500
C00L C00M 1.386(4)
C00N H00N 0.9500
C00N C00Q 1.372(4)
C00O H00O 0.9500
C00P C00S 1.474(4)
C00P C00W 1.383(5)
C00P C011 1.380(5)
C00R H00A 0.9800
C00R H00B 0.9800
C00R H00C 0.9800
C00T H00D 0.9800
C00T H00E 0.9800
C00T H00H 0.9800
C00U C00X 1.358(5)
C00U C010 1.355(5)
C00V H00I 0.9800
C00V H00K 0.9800
C00V H00M 0.9800
C00W H00W 0.9500
C00W C00X 1.379(5)
C00X H00X 0.9500
C00Y H00P 0.9800
C00Y H00Q 0.9800
C00Y H00R 0.9800
C00Z H00S 0.9800
C00Z H00T 0.9800
C00Z H00U 0.9800
C010 H010 0.9500
C010 C011 1.386(5)
C011 H011 0.9500
